data_4125100
loop_
_publ_author_name
'Kim, Byoungmoo'
'Chinn, Alex J.'
'Fandrick, Daniel R.'
'Senanayake, Chris H.'
'Singer, Robert A.'
'Miller, Scott J.'

_publ_contact_author
;
 Prof. Scott J. Miller        
 The Department of Chemistry 
 Yale University 
 P. O. Box 208107 
 New Haven 
 Connecticut 06520 USA.
;
_publ_section_title
;
 Distal Stereocontrol Using Guanidinylated Peptides as Multifunctional
 Ligands: Desymmetrization of Diarylmethanes via Ullman Cross-Coupling.
;
_journal_issue 25
_journal_name_full 'Journal of the American Chemical Society'
_journal_page_first 7939
_journal_page_last 7945
_journal_paper_doi 10.1021/jacs.6b03444
_journal_volume 138
_journal_year 2016
_chemical_formula_moiety 'C21 H18 Br2 F6 N2 O2'
_chemical_formula_sum 'C21 H18 Br2 F6 N2 O2'
_chemical_formula_weight 604.19
_space_group_crystal_system monoclinic
_space_group_IT_number 14
_space_group_name_Hall '-P 2ybc'
_space_group_name_H-M_alt 'P 1 21/c 1'
_symmetry_space_group_name_Hall '-P 2ybc'
_symmetry_space_group_name_H-M 'P 1 21/c 1'
_atom_sites_solution_hydrogens mixed
_atom_sites_solution_primary direct
_atom_sites_solution_secondary difmap
_audit_creation_method SHELXL-2014/7
_cell_angle_alpha 90
_cell_angle_beta 100.340(7)
_cell_angle_gamma 90
_cell_formula_units_Z 4
_cell_length_a 12.3264(17)
_cell_length_b 13.9962(19)
_cell_length_c 13.3450(18)
_cell_measurement_reflns_used 26157
_cell_measurement_temperature 223(2)
_cell_measurement_theta_max 25.8
_cell_measurement_theta_min 3.1
_cell_volume 2264.9(5)
_computing_cell_refinement 'CrystalClear-SM Expert 2.0 r15 (Rigaku, 2011)'
_computing_data_collection 'CrystalClear-SM Expert 2.0 r15 (Rigaku, 2011)'
_computing_data_reduction 'CrystalClear-SM Expert 2.0 r15 (Rigaku, 2011)'
_computing_molecular_graphics
;
Dolomanov, O.V.; Bourhis, L.J.; Gildea, R.J.; Howard, J.A.K.; Puschmann, H., 
OLEX2: A complete structure solution, refinement and analysis program
(2009). J. Appl. Cryst., 42, 339-341.
;
_computing_publication_material 'SHELXL-97 (Sheldrick, 2008)'
_computing_structure_refinement 'SHELXL-2014/7 (Sheldrick, 2014)'
_computing_structure_solution 'SHELXS-97 (Sheldrick, 2008)'
_diffrn_ambient_temperature 223(2)
_diffrn_detector_area_resol_mean 6.8
_diffrn_measured_fraction_theta_full 0.999
_diffrn_measured_fraction_theta_max 0.999
_diffrn_measurement_device_type 'Rigaku Mercury275R CCD'
_diffrn_measurement_method \w
_diffrn_radiation_type MoK\a
_diffrn_radiation_wavelength 0.71075
_diffrn_reflns_av_R_equivalents 0.0571
_diffrn_reflns_av_unetI/netI 0.0289
_diffrn_reflns_Laue_measured_fraction_full 0.999
_diffrn_reflns_Laue_measured_fraction_max 0.999
_diffrn_reflns_limit_h_max 14
_diffrn_reflns_limit_h_min -14
_diffrn_reflns_limit_k_max 16
_diffrn_reflns_limit_k_min -16
_diffrn_reflns_limit_l_max 16
_diffrn_reflns_limit_l_min -16
_diffrn_reflns_number 32082
_diffrn_reflns_point_group_measured_fraction_full 0.999
_diffrn_reflns_point_group_measured_fraction_max 0.999
_diffrn_reflns_theta_full 25.242
_diffrn_reflns_theta_max 25.349
_diffrn_reflns_theta_min 3.103
_diffrn_source 'Sealed Tube'
_exptl_absorpt_coefficient_mu 3.650
_exptl_absorpt_correction_T_max 0.450
_exptl_absorpt_correction_T_min 0.367
_exptl_absorpt_correction_type multi-scan
_exptl_absorpt_process_details 'Jacobson, R. (1998) Private Communication'
_exptl_crystal_colour Colorless
_exptl_crystal_density_diffrn 1.772
_exptl_crystal_density_method 'not measured'
_exptl_crystal_description Prism
_exptl_crystal_F_000 1192
_exptl_crystal_size_max 0.360
_exptl_crystal_size_mid 0.360
_exptl_crystal_size_min 0.260
_refine_diff_density_max 0.455
_refine_diff_density_min -0.429
_refine_diff_density_rms 0.062
_refine_ls_extinction_method none
_refine_ls_goodness_of_fit_ref 1.067
_refine_ls_hydrogen_treatment mixed
_refine_ls_matrix_type full
_refine_ls_number_parameters 309
_refine_ls_number_reflns 4131
_refine_ls_number_restraints 0
_refine_ls_restrained_S_all 1.067
_refine_ls_R_factor_all 0.0609
_refine_ls_R_factor_gt 0.0440
_refine_ls_shift/su_max 0.002
_refine_ls_shift/su_mean 0.000
_refine_ls_structure_factor_coef Fsqd
_refine_ls_weighting_details 'w=1/[\s^2^(Fo^2^)+(0.0271P)^2^+3.5091P] where P=(Fo^2^+2Fc^2^)/3'
_refine_ls_weighting_scheme calc
_refine_ls_wR_factor_gt 0.0820
_refine_ls_wR_factor_ref 0.0874
_reflns_Friedel_coverage 0.000
_reflns_number_gt 3288
_reflns_number_total 4131
_reflns_threshold_expression 'I > 2\s(I)'
_cod_data_source_file ja6b03444_si_002.cif
_cod_data_source_block mini-15006
_cod_depositor_comments 'Adding full bibliography for 4125098--4125102.cif.'
_cod_database_code 4125100
_shelx_shelxl_version_number 2014/7
_shelx_space_group_comment
; 
The symmetry employed for this shelxl refinement is uniquely defined 
by the following loop, which should always be used as a source of 
symmetry information in preference to the above space-group names. 
They are only intended as comments. 
;
_shelx_estimated_absorpt_t_min 0.353
_shelx_estimated_absorpt_t_max 0.450

loop_
_space_group_symop_operation_xyz
'x, y, z'
'-x, y+1/2, -z+1/2'
'-x, -y, -z'
'x, -y-1/2, z-1/2'

loop_
_atom_site_label
_atom_site_type_symbol
_atom_site_fract_x
_atom_site_fract_y
_atom_site_fract_z
_atom_site_U_iso_or_equiv
_atom_site_adp_type
_atom_site_occupancy
_atom_site_site_symmetry_order
_atom_site_calc_flag
_atom_site_refinement_flags_posn
_atom_site_refinement_flags_adp
Br1 Br 0.17371(4) 1.05246(3) 0.40530(4) 0.05786(16) Uani 1 1 d . .
Br2 Br 0.41321(4) 0.38178(3) 0.41295(4) 0.05563(15) Uani 1 1 d . .
F1 F 0.4748(2) 1.17198(17) 0.3263(2) 0.0698(8) Uani 1 1 d . .
F2 F 0.6336(2) 1.1168(2) 0.3183(3) 0.0822(9) Uani 1 1 d . .
F3 F 0.5002(3) 1.09275(19) 0.1976(2) 0.0742(8) Uani 1 1 d . .
F4 F 0.2249(4) 0.1477(2) 0.1590(3) 0.1281(15) Uani 1 1 d . .
F5 F 0.3172(3) 0.2500(2) 0.1011(3) 0.0966(11) Uani 1 1 d . .
F6 F 0.1589(3) 0.2196(3) 0.0256(3) 0.1163(14) Uani 1 1 d . .
O1 O 0.5655(3) 0.9406(2) 0.3471(3) 0.0763(11) Uani 1 1 d . .
O2 O 0.0742(3) 0.2981(3) 0.1825(4) 0.1180(18) Uani 1 1 d . .
N1 N 0.4081(3) 1.0039(2) 0.3797(3) 0.0390(8) Uani 1 1 d . .
H1 H 0.370(3) 1.050(3) 0.373(3) 0.034(11) Uiso 1 1 d . .
N2 N 0.2384(3) 0.3690(2) 0.2198(3) 0.0440(9) Uani 1 1 d . .
H2 H 0.297(3) 0.368(3) 0.210(3) 0.036(12) Uiso 1 1 d . .
C1 C 0.1605(3) 0.6804(2) 0.4742(3) 0.0336(8) Uani 1 1 d . .
H1A H 0.0838 0.6997 0.4461 0.040 Uiso 1 1 calc R U
C2 C 0.2308(3) 0.7646(2) 0.4529(3) 0.0312(8) Uani 1 1 d . .
C3 C 0.3401(3) 0.7571(3) 0.4443(3) 0.0372(9) Uani 1 1 d . .
H3 H 0.3743 0.6970 0.4530 0.045 Uiso 1 1 calc R U
C4 C 0.4009(3) 0.8346(3) 0.4235(3) 0.0380(9) Uani 1 1 d . .
H4 H 0.4755 0.8268 0.4186 0.046 Uiso 1 1 calc R U
C5 C 0.3530(3) 0.9238(2) 0.4097(3) 0.0321(8) Uani 1 1 d . .
C6 C 0.2441(3) 0.9322(2) 0.4208(3) 0.0342(8) Uani 1 1 d . .
C7 C 0.1840(3) 0.8545(3) 0.4411(3) 0.0353(9) Uani 1 1 d . .
H7 H 0.1097 0.8625 0.4470 0.042 Uiso 1 1 calc R U
C8 C 0.5024(3) 1.0047(3) 0.3453(3) 0.0401(9) Uani 1 1 d . .
C9 C 0.5280(3) 1.0983(3) 0.2969(3) 0.0459(10) Uani 1 1 d . .
C10 C 0.1817(3) 0.5940(2) 0.4118(3) 0.0307(8) Uani 1 1 d . .
C11 C 0.2724(3) 0.5351(2) 0.4368(3) 0.0363(9) Uani 1 1 d . .
H11 H 0.3235 0.5462 0.4970 0.044 Uiso 1 1 calc R U
C12 C 0.2885(3) 0.4607(2) 0.3744(3) 0.0354(8) Uani 1 1 d . .
C13 C 0.2162(3) 0.4426(3) 0.2850(3) 0.0344(8) Uani 1 1 d . .
C14 C 0.1251(3) 0.5005(3) 0.2606(3) 0.0380(9) Uani 1 1 d . .
H14 H 0.0740 0.4896 0.2004 0.046 Uiso 1 1 calc R U
C15 C 0.1087(3) 0.5740(3) 0.3238(3) 0.0350(8) Uani 1 1 d . .
H15 H 0.0453 0.6121 0.3065 0.042 Uiso 1 1 calc R U
C16 C 0.1693(4) 0.3038(3) 0.1766(4) 0.0552(12) Uani 1 1 d . .
C17 C 0.2176(4) 0.2300(3) 0.1155(4) 0.0591(12) Uani 1 1 d . .
C18 C 0.1619(3) 0.6635(3) 0.5899(3) 0.0394(9) Uani 1 1 d . .
C19 C 0.2766(4) 0.6455(3) 0.6515(3) 0.0548(11) Uani 1 1 d . .
H19A H 0.3017 0.5825 0.6355 0.082 Uiso 1 1 calc R U
H19B H 0.2738 0.6489 0.7236 0.082 Uiso 1 1 calc R U
H19C H 0.3272 0.6934 0.6347 0.082 Uiso 1 1 calc R U
C20 C 0.1150(4) 0.7506(3) 0.6341(3) 0.0562(12) Uani 1 1 d . .
H20A H 0.1635 0.8047 0.6314 0.084 Uiso 1 1 calc R U
H20B H 0.1088 0.7381 0.7044 0.084 Uiso 1 1 calc R U
H20C H 0.0426 0.7648 0.5950 0.084 Uiso 1 1 calc R U
C21 C 0.0877(4) 0.5788(3) 0.6012(3) 0.0578(12) Uani 1 1 d . .
H21A H 0.0138 0.5915 0.5646 0.087 Uiso 1 1 calc R U
H21B H 0.0856 0.5688 0.6728 0.087 Uiso 1 1 calc R U
H21C H 0.1165 0.5220 0.5735 0.087 Uiso 1 1 calc R U

loop_
_atom_site_aniso_label
_atom_site_aniso_U_11
_atom_site_aniso_U_22
_atom_site_aniso_U_33
_atom_site_aniso_U_23
_atom_site_aniso_U_13
_atom_site_aniso_U_12
Br1 0.0478(3) 0.0332(2) 0.0954(4) 0.0022(2) 0.0203(2) 0.00826(19)
Br2 0.0516(3) 0.0462(3) 0.0658(3) -0.0014(2) 0.0016(2) 0.0166(2)
F1 0.090(2) 0.0359(13) 0.093(2) -0.0032(13) 0.0422(16) -0.0002(13)
F2 0.0519(17) 0.0711(19) 0.127(3) 0.0060(17) 0.0243(16) -0.0241(14)
F3 0.113(2) 0.0619(17) 0.0512(18) 0.0093(13) 0.0250(16) -0.0013(16)
F4 0.210(4) 0.0467(19) 0.146(4) -0.004(2) 0.080(3) 0.007(2)
F5 0.078(2) 0.088(2) 0.134(3) -0.063(2) 0.047(2) -0.0118(17)
F6 0.109(3) 0.134(3) 0.093(3) -0.066(2) -0.017(2) 0.022(2)
O1 0.062(2) 0.053(2) 0.128(3) 0.029(2) 0.057(2) 0.0197(17)
O2 0.059(2) 0.110(3) 0.195(5) -0.097(3) 0.047(3) -0.038(2)
N1 0.0395(19) 0.0274(18) 0.052(2) 0.0014(15) 0.0140(16) 0.0014(15)
N2 0.0296(19) 0.049(2) 0.056(2) -0.0164(17) 0.0137(17) -0.0081(16)
C1 0.0318(19) 0.0319(19) 0.037(2) -0.0029(16) 0.0069(16) 0.0013(15)
C2 0.035(2) 0.0322(19) 0.0262(19) -0.0015(15) 0.0061(15) 0.0017(16)
C3 0.037(2) 0.032(2) 0.042(2) 0.0034(17) 0.0051(17) 0.0043(16)
C4 0.031(2) 0.038(2) 0.046(2) 0.0025(18) 0.0103(17) -0.0002(16)
C5 0.033(2) 0.034(2) 0.030(2) -0.0027(15) 0.0064(15) -0.0020(16)
C6 0.039(2) 0.0256(18) 0.038(2) -0.0020(16) 0.0061(16) 0.0022(16)
C7 0.032(2) 0.037(2) 0.038(2) -0.0036(16) 0.0103(16) 0.0015(16)
C8 0.040(2) 0.040(2) 0.043(2) -0.0017(18) 0.0131(18) -0.0039(19)
C9 0.052(3) 0.039(2) 0.049(3) -0.0016(19) 0.016(2) -0.0046(19)
C10 0.0338(19) 0.0268(17) 0.033(2) 0.0006(15) 0.0116(16) -0.0051(15)
C11 0.040(2) 0.033(2) 0.034(2) 0.0002(16) 0.0008(16) -0.0007(16)
C12 0.034(2) 0.0288(19) 0.044(2) 0.0020(17) 0.0086(17) 0.0012(16)
C13 0.034(2) 0.0340(19) 0.038(2) -0.0066(17) 0.0131(16) -0.0092(16)
C14 0.031(2) 0.045(2) 0.037(2) -0.0044(18) 0.0038(16) -0.0071(17)
C15 0.0288(19) 0.037(2) 0.039(2) 0.0010(17) 0.0069(16) 0.0002(16)
C16 0.041(2) 0.054(3) 0.073(3) -0.024(2) 0.017(2) -0.013(2)
C17 0.058(3) 0.048(3) 0.071(3) -0.022(2) 0.012(2) -0.012(2)
C18 0.046(2) 0.040(2) 0.034(2) -0.0036(17) 0.0103(18) -0.0081(18)
C19 0.064(3) 0.067(3) 0.032(2) 0.004(2) 0.006(2) -0.002(2)
C20 0.069(3) 0.055(3) 0.051(3) -0.011(2) 0.027(2) -0.006(2)
C21 0.071(3) 0.054(3) 0.054(3) 0.001(2) 0.025(2) -0.017(2)

loop_
_atom_type_symbol
_atom_type_description
_atom_type_scat_dispersion_real
_atom_type_scat_dispersion_imag
_atom_type_scat_source
C C 0.0033 0.0016 'International Tables Vol C Tables 4.2.6.8 and 6.1.1.4'
H H 0.0000 0.0000 'International Tables Vol C Tables 4.2.6.8 and 6.1.1.4'
Br Br -0.2901 2.4595 'International Tables Vol C Tables 4.2.6.8 and 6.1.1.4'
F F 0.0171 0.0103 'International Tables Vol C Tables 4.2.6.8 and 6.1.1.4'
N N 0.0061 0.0033 'International Tables Vol C Tables 4.2.6.8 and 6.1.1.4'
O O 0.0106 0.0060 'International Tables Vol C Tables 4.2.6.8 and 6.1.1.4'

loop_
_geom_angle_atom_site_label_1
_geom_angle_atom_site_label_2
_geom_angle_atom_site_label_3
_geom_angle
C8 N1 C5 127.3(3)
C8 N1 H1 119(3)
C5 N1 H1 112(3)
C16 N2 C13 126.8(3)
C16 N2 H2 119(3)
C13 N2 H2 114(3)
C10 C1 C2 110.7(3)
C10 C1 C18 116.7(3)
C2 C1 C18 113.5(3)
C10 C1 H1A 104.9
C2 C1 H1A 104.9
C18 C1 H1A 104.9
C3 C2 C7 117.0(3)
C3 C2 C1 123.8(3)
C7 C2 C1 119.1(3)
C4 C3 C2 122.3(3)
C4 C3 H3 118.8
C2 C3 H3 118.8
C3 C4 C5 120.3(3)
C3 C4 H4 119.8
C5 C4 H4 119.8
C4 C5 C6 117.6(3)
C4 C5 N1 122.8(3)
C6 C5 N1 119.5(3)
C7 C6 C5 121.6(3)
C7 C6 Br1 118.4(3)
C5 C6 Br1 120.0(3)
C6 C7 C2 121.1(3)
C6 C7 H7 119.5
C2 C7 H7 119.5
O1 C8 N1 126.9(4)
O1 C8 C9 118.4(3)
N1 C8 C9 114.7(4)
F2 C9 F3 107.6(3)
F2 C9 F1 108.0(3)
F3 C9 F1 107.0(4)
F2 C9 C8 110.7(4)
F3 C9 C8 110.0(3)
F1 C9 C8 113.3(3)
C15 C10 C11 117.5(3)
C15 C10 C1 118.7(3)
C11 C10 C1 123.7(3)
C12 C11 C10 120.4(3)
C12 C11 H11 119.8
C10 C11 H11 119.8
C11 C12 C13 121.6(3)
C11 C12 Br2 118.6(3)
C13 C12 Br2 119.8(3)
C14 C13 C12 118.0(3)
C14 C13 N2 121.7(3)
C12 C13 N2 120.2(3)
C15 C14 C13 120.1(3)
C15 C14 H14 120.0
C13 C14 H14 120.0
C14 C15 C10 122.3(3)
C14 C15 H15 118.9
C10 C15 H15 118.9
O2 C16 N2 126.0(4)
O2 C16 C17 118.7(4)
N2 C16 C17 115.3(4)
F4 C17 F6 107.4(4)
F4 C17 F5 105.5(5)
F6 C17 F5 105.8(4)
F4 C17 C16 111.9(4)
F6 C17 C16 111.8(4)
F5 C17 C16 114.0(4)
C20 C18 C21 108.1(3)
C20 C18 C19 107.8(3)
C21 C18 C19 109.5(4)
C20 C18 C1 109.1(3)
C21 C18 C1 108.5(3)
C19 C18 C1 113.8(3)
C18 C19 H19A 109.5
C18 C19 H19B 109.5
H19A C19 H19B 109.5
C18 C19 H19C 109.5
H19A C19 H19C 109.5
H19B C19 H19C 109.5
C18 C20 H20A 109.5
C18 C20 H20B 109.5
H20A C20 H20B 109.5
C18 C20 H20C 109.5
H20A C20 H20C 109.5
H20B C20 H20C 109.5
C18 C21 H21A 109.5
C18 C21 H21B 109.5
H21A C21 H21B 109.5
C18 C21 H21C 109.5
H21A C21 H21C 109.5
H21B C21 H21C 109.5

loop_
_geom_bond_atom_site_label_1
_geom_bond_atom_site_label_2
_geom_bond_distance
Br1 C6 1.888(3)
Br2 C12 1.888(3)
F1 C9 1.319(5)
F2 C9 1.307(5)
F3 C9 1.311(5)
F4 C17 1.286(6)
F5 C17 1.307(5)
F6 C17 1.293(5)
O1 C8 1.185(5)
O2 C16 1.191(5)
N1 C8 1.324(5)
N1 C5 1.405(5)
N1 H1 0.80(4)
N2 C16 1.309(5)
N2 C13 1.407(5)
N2 H2 0.75(4)
C1 C10 1.518(5)
C1 C2 1.520(5)
C1 C18 1.558(5)
C1 H1A 0.9900
C2 C3 1.375(5)
C2 C7 1.382(5)
C3 C4 1.375(5)
C3 H3 0.9400
C4 C5 1.379(5)
C4 H4 0.9400
C5 C6 1.381(5)
C6 C7 1.369(5)
C7 H7 0.9400
C8 C9 1.519(5)
C10 C15 1.374(5)
C10 C11 1.380(5)
C11 C12 1.370(5)
C11 H11 0.9400
C12 C13 1.378(5)
C13 C14 1.376(5)
C14 C15 1.368(5)
C14 H14 0.9400
C15 H15 0.9400
C16 C17 1.503(6)
C18 C20 1.514(5)
C18 C21 1.521(5)
C18 C19 1.524(6)
C19 H19A 0.9700
C19 H19B 0.9700
C19 H19C 0.9700
C20 H20A 0.9700
C20 H20B 0.9700
C20 H20C 0.9700
C21 H21A 0.9700
C21 H21B 0.9700
C21 H21C 0.9700

loop_
_geom_hbond_atom_site_label_D
_geom_hbond_atom_site_label_H
_geom_hbond_atom_site_label_A
_geom_hbond_distance_DH
_geom_hbond_distance_HA
_geom_hbond_distance_DA
_geom_hbond_angle_DHA
_geom_hbond_site_symmetry_A
N1 H1 Br1 0.80(4) 2.54(4) 3.047(3) 123(3) .
N2 H2 O1 0.75(4) 2.23(4) 2.901(5) 150(4) 2_645
C4 H4 O1 0.94 2.25 2.846(5) 120.6 .

loop_
_geom_torsion_atom_site_label_1
_geom_torsion_atom_site_label_2
_geom_torsion_atom_site_label_3
_geom_torsion_atom_site_label_4
_geom_torsion
C10 C1 C2 C3 -42.6(5)
C18 C1 C2 C3 90.9(4)
C10 C1 C2 C7 137.3(3)
C18 C1 C2 C7 -89.1(4)
C7 C2 C3 C4 -0.9(5)
C1 C2 C3 C4 179.0(3)
C2 C3 C4 C5 -0.4(6)
C3 C4 C5 C6 2.0(5)
C3 C4 C5 N1 -174.4(3)
C8 N1 C5 C4 11.5(6)
C8 N1 C5 C6 -164.8(4)
C4 C5 C6 C7 -2.3(5)
N1 C5 C6 C7 174.2(3)
C4 C5 C6 Br1 179.0(3)
N1 C5 C6 Br1 -4.6(5)
C5 C6 C7 C2 1.1(6)
Br1 C6 C7 C2 179.8(3)
C3 C2 C7 C6 0.6(5)
C1 C2 C7 C6 -179.4(3)
C5 N1 C8 O1 -11.8(7)
C5 N1 C8 C9 166.8(4)
O1 C8 C9 F2 -38.2(6)
N1 C8 C9 F2 143.1(4)
O1 C8 C9 F3 80.6(5)
N1 C8 C9 F3 -98.1(4)
O1 C8 C9 F1 -159.7(4)
N1 C8 C9 F1 21.6(5)
C2 C1 C10 C15 -99.6(4)
C18 C1 C10 C15 128.6(3)
C2 C1 C10 C11 78.6(4)
C18 C1 C10 C11 -53.3(5)
C15 C10 C11 C12 1.0(5)
C1 C10 C11 C12 -177.2(3)
C10 C11 C12 C13 0.6(6)
C10 C11 C12 Br2 -179.4(3)
C11 C12 C13 C14 -1.3(5)
Br2 C12 C13 C14 178.7(3)
C11 C12 C13 N2 176.3(3)
Br2 C12 C13 N2 -3.7(5)
C16 N2 C13 C14 -48.9(6)
C16 N2 C13 C12 133.6(5)
C12 C13 C14 C15 0.4(5)
N2 C13 C14 C15 -177.1(3)
C13 C14 C15 C10 1.1(6)
C11 C10 C15 C14 -1.8(5)
C1 C10 C15 C14 176.5(3)
C13 N2 C16 O2 2.9(9)
C13 N2 C16 C17 -176.3(4)
O2 C16 C17 F4 -69.9(7)
N2 C16 C17 F4 109.4(5)
O2 C16 C17 F6 50.6(7)
N2 C16 C17 F6 -130.1(5)
O2 C16 C17 F5 170.5(5)
N2 C16 C17 F5 -10.2(7)
C10 C1 C18 C20 -167.6(3)
C2 C1 C18 C20 61.7(4)
C10 C1 C18 C21 -50.1(4)
C2 C1 C18 C21 179.3(3)
C10 C1 C18 C19 72.0(4)
C2 C1 C18 C19 -58.6(4)
